data_4001957
loop_
_publ_author_name
'Kim, Sang Bok'
'Sinsermsuksakul, Prasert'
'Hock, Adam S.'
'Pike, Robert D.'
'Gordon, Roy G.'

_publ_section_title
;
 Synthesis of N-Heterocyclic Stannylene (Sn(II)) and Germylene (Ge(II))
 and a Sn(II) Amidinate and Their Application as Precursors for Atomic
 Layer Deposition
;
_journal_issue 10
_journal_name_full 'Chemistry of Materials'
_journal_page_first 3065
_journal_paper_doi 10.1021/cm403901y
_journal_volume 26
_journal_year 2014
_chemical_formula_moiety 'C12 H26 N2 Sn'
_chemical_formula_sum 'C12 H26 N2 Sn'
_chemical_formula_weight 317.04
_chemical_name_systematic
; 
 ? 
;
_space_group_IT_number 14
_symmetry_cell_setting monoclinic
_symmetry_space_group_name_Hall '-P 2ybc'
_symmetry_space_group_name_H-M 'P 1 21/c 1'
_atom_sites_solution_hydrogens geom
_atom_sites_solution_primary direct
_atom_sites_solution_secondary difmap
_audit_creation_method SHELXL-97
_cell_angle_alpha 90.00
_cell_angle_beta 117.5560(10)
_cell_angle_gamma 90.00
_cell_formula_units_Z 8
_cell_length_a 23.3846(11)
_cell_length_b 6.4294(3)
_cell_length_c 21.7442(10)
_cell_measurement_reflns_used 10485
_cell_measurement_temperature 100(2)
_cell_measurement_theta_max 25.81
_cell_measurement_theta_min 2.71
_cell_volume 2898.4(2)
_computing_cell_refinement 'SAINTPLUS (Bruker AXS, 2004)'
_computing_data_collection 'APEX2 (Bruker AXS, 2004)'
_computing_data_reduction SAINTPLUS
_computing_molecular_graphics 'ORTEP3 (Farrugia, 1997)'
_computing_publication_material 'SHELXL97 (Sheldrick, 1997)'
_computing_structure_refinement 'SHELXLE (Hubschle, 2011)'
_computing_structure_solution 'SHELXS97 (Sheldrick, 1997)'
_diffrn_ambient_temperature 100(2)
_diffrn_measured_fraction_theta_full 0.998
_diffrn_measured_fraction_theta_max 0.998
_diffrn_measurement_device_type 'Bruker APEX-II CCD'
_diffrn_measurement_method '\f and \w scans'
_diffrn_radiation_monochromator graphite
_diffrn_radiation_source 'fine-focus sealed tube'
_diffrn_radiation_type MoK\a
_diffrn_radiation_wavelength 0.71073
_diffrn_reflns_av_R_equivalents 0.0584
_diffrn_reflns_av_sigmaI/netI 0.0335
_diffrn_reflns_limit_h_max 28
_diffrn_reflns_limit_h_min -28
_diffrn_reflns_limit_k_max 7
_diffrn_reflns_limit_k_min -7
_diffrn_reflns_limit_l_max 26
_diffrn_reflns_limit_l_min -26
_diffrn_reflns_number 43805
_diffrn_reflns_theta_full 25.87
_diffrn_reflns_theta_max 25.87
_diffrn_reflns_theta_min 1.87
_diffrn_standards_number 0
_exptl_absorpt_coefficient_mu 1.740
_exptl_absorpt_correction_T_max 0.8184
_exptl_absorpt_correction_T_min 0.5148
_exptl_absorpt_correction_type multi-scan
_exptl_absorpt_process_details 'SADABS (Sheldrick, 2004)'
_exptl_crystal_colour yellow
_exptl_crystal_density_diffrn 1.453
_exptl_crystal_density_method 'not measured'
_exptl_crystal_description block
_exptl_crystal_F_000 1296
_exptl_crystal_size_max 0.44
_exptl_crystal_size_mid 0.26
_exptl_crystal_size_min 0.12
_refine_diff_density_max 1.724
_refine_diff_density_min -1.849
_refine_diff_density_rms 0.160
_refine_ls_extinction_method none
_refine_ls_goodness_of_fit_ref 1.292
_refine_ls_hydrogen_treatment constr
_refine_ls_matrix_type full
_refine_ls_number_parameters 297
_refine_ls_number_reflns 5590
_refine_ls_number_restraints 0
_refine_ls_restrained_S_all 1.292
_refine_ls_R_factor_all 0.0701
_refine_ls_R_factor_gt 0.0644
_refine_ls_shift/su_max 0.002
_refine_ls_shift/su_mean 0.000
_refine_ls_structure_factor_coef Fsqd
_refine_ls_weighting_details 'calc w=1/[\s^2^(Fo^2^)+(0.0358P)^2^+51.0756P] where P=(Fo^2^+2Fc^2^)/3'
_refine_ls_weighting_scheme calc
_refine_ls_wR_factor_gt 0.1709
_refine_ls_wR_factor_ref 0.1733
_reflns_number_gt 4991
_reflns_number_total 5590
_reflns_threshold_expression >2sigma(I)
_cod_data_source_file cm403901y_si_002.cif
_cod_data_source_block sbk22
_cod_depositor_comments 'Adding full bibliography for 4001956--4001957.cif.'
_cod_original_sg_symbol_H-M P2(1)/c
_cod_database_code 4001957

loop_
_symmetry_equiv_pos_as_xyz
'x, y, z'
'-x, y+1/2, -z+1/2'
'-x, -y, -z'
'x, -y-1/2, z-1/2'

loop_
_atom_site_label
_atom_site_type_symbol
_atom_site_fract_x
_atom_site_fract_y
_atom_site_fract_z
_atom_site_U_iso_or_equiv
_atom_site_adp_type
_atom_site_occupancy
_atom_site_symmetry_multiplicity
_atom_site_calc_flag
_atom_site_refinement_flags
_atom_site_disorder_assembly
_atom_site_disorder_group
Sn1A Sn 0.05418(15) 0.3061(12) 0.24436(15) 0.0137(8) Uani 0.86(3) 1 d P A 1
Sn1S Sn 0.0529(8) 0.230(10) 0.2441(10) 0.025(5) Uani 0.14(3) 1 d P A 2
N1 N 0.1280(4) 0.2097(14) 0.3351(4) 0.0258(17) Uani 1 1 d . . .
N2 N 0.1081(4) 0.1604(13) 0.2046(4) 0.0269(18) Uani 1 1 d . . .
C1 C 0.1303(4) 0.2032(16) 0.4047(5) 0.027(2) Uani 1 1 d . A .
C2 C 0.1289(5) -0.0237(18) 0.4273(5) 0.036(2) Uani 1 1 d . . .
H2A H 0.1295 -0.0245 0.4727 0.054 Uiso 1 1 calc R A .
H2B H 0.1667 -0.0983 0.4305 0.054 Uiso 1 1 calc R . .
H2C H 0.0895 -0.0922 0.3931 0.054 Uiso 1 1 calc R . .
C3 C 0.0713(5) 0.3151(16) 0.3997(5) 0.027(2) Uani 1 1 d . . .
H3A H 0.0745 0.3281 0.4461 0.041 Uiso 1 1 calc R A .
H3B H 0.0325 0.2357 0.3699 0.041 Uiso 1 1 calc R . .
H3C H 0.0687 0.4538 0.3800 0.041 Uiso 1 1 calc R . .
C4 C 0.1914(5) 0.3078(19) 0.4587(5) 0.037(3) Uani 1 1 d . . .
H4A H 0.1941 0.2909 0.5048 0.056 Uiso 1 1 calc R A .
H4B H 0.1903 0.4562 0.4480 0.056 Uiso 1 1 calc R . .
H4C H 0.2291 0.2434 0.4582 0.056 Uiso 1 1 calc R . .
C5 C 0.1835(5) 0.1249(17) 0.3276(5) 0.030(2) Uani 1 1 d . A .
H5 H 0.2061 0.0185 0.3645 0.036 Uiso 1 1 calc R . .
C6 C 0.2328(5) 0.2936(18) 0.3316(6) 0.039(3) Uani 1 1 d . . .
H6A H 0.2724 0.2262 0.3371 0.058 Uiso 1 1 calc R A .
H6B H 0.2427 0.3846 0.3715 0.058 Uiso 1 1 calc R . .
H6C H 0.2142 0.3764 0.2889 0.058 Uiso 1 1 calc R . .
C7 C 0.1582(5) 0.0221(17) 0.2569(5) 0.033(2) Uani 1 1 d . A .
H7 H 0.1944 0.0040 0.2450 0.040 Uiso 1 1 calc R . .
C8 C 0.1304(5) -0.1956(17) 0.2606(6) 0.042(3) Uani 1 1 d . . .
H8A H 0.1655 -0.2864 0.2918 0.063 Uiso 1 1 calc R A .
H8B H 0.1093 -0.2575 0.2142 0.063 Uiso 1 1 calc R . .
H8C H 0.0988 -0.1797 0.2782 0.063 Uiso 1 1 calc R . .
C9 C 0.1042(5) 0.1808(16) 0.1354(5) 0.027(2) Uani 1 1 d . A .
C10 C 0.1632(5) 0.2947(19) 0.1401(5) 0.038(3) Uani 1 1 d . . .
H10A H 0.1613 0.2995 0.0942 0.057 Uiso 1 1 calc R A .
H10B H 0.2023 0.2213 0.1725 0.057 Uiso 1 1 calc R . .
H10C H 0.1639 0.4368 0.1568 0.057 Uiso 1 1 calc R . .
C11 C 0.1010(5) -0.0349(18) 0.1028(6) 0.038(2) Uani 1 1 d . . .
H11A H 0.0998 -0.0178 0.0574 0.057 Uiso 1 1 calc R A .
H11B H 0.0620 -0.1076 0.0970 0.057 Uiso 1 1 calc R . .
H11C H 0.1391 -0.1163 0.1332 0.057 Uiso 1 1 calc R . .
C12 C 0.0435(4) 0.3024(16) 0.0900(5) 0.028(2) Uani 1 1 d . . .
H12A H 0.0384 0.3106 0.0427 0.042 Uiso 1 1 calc R A .
H12B H 0.0469 0.4431 0.1087 0.042 Uiso 1 1 calc R . .
H12C H 0.0060 0.2320 0.0893 0.042 Uiso 1 1 calc R . .
Sn2A Sn 0.44556(3) 0.7913(3) 0.19137(3) 0.0160(4) Uani 0.908(6) 1 d P B 1
Sn2B Sn 0.4455(4) 0.695(3) 0.1896(4) 0.023(3) Uiso 0.092(6) 1 d P B 2
N3 N 0.3716(4) 0.6972(14) 0.2082(4) 0.0273(18) Uani 1 1 d . . .
N4 N 0.3903(4) 0.6563(14) 0.0975(4) 0.0290(19) Uani 1 1 d . . .
C13 C 0.3945(5) 0.6733(17) 0.0320(5) 0.031(2) Uani 1 1 d . B .
C14 C 0.4568(5) 0.7883(17) 0.0472(5) 0.033(2) Uani 1 1 d . . .
H14A H 0.4607 0.8016 0.0044 0.049 Uiso 1 1 calc R B .
H14B H 0.4938 0.7102 0.0816 0.049 Uiso 1 1 calc R . .
H14C H 0.4560 0.9270 0.0655 0.049 Uiso 1 1 calc R . .
C15 C 0.3364(5) 0.7947(18) -0.0217(5) 0.035(2) Uani 1 1 d . . .
H15A H 0.3399 0.8076 -0.0647 0.053 Uiso 1 1 calc R B .
H15B H 0.3356 0.9336 -0.0035 0.053 Uiso 1 1 calc R . .
H15C H 0.2966 0.7206 -0.0310 0.053 Uiso 1 1 calc R . .
C16 C 0.3959(6) 0.4588(19) 0.0011(6) 0.045(3) Uani 1 1 d . . .
H16A H 0.3996 0.4774 -0.0417 0.067 Uiso 1 1 calc R B .
H16B H 0.3561 0.3835 -0.0093 0.067 Uiso 1 1 calc R . .
H16C H 0.4330 0.3791 0.0346 0.067 Uiso 1 1 calc R . .
C17 C 0.3402(5) 0.5181(19) 0.0995(5) 0.039(3) Uani 1 1 d . B .
H17 H 0.3038 0.5032 0.0515 0.047 Uiso 1 1 calc R . .
C18 C 0.3669(7) 0.2947(19) 0.1297(7) 0.052(3) Uani 1 1 d . . .
H18A H 0.3320 0.2102 0.1296 0.078 Uiso 1 1 calc R B .
H18B H 0.4016 0.3082 0.1774 0.078 Uiso 1 1 calc R . .
H18C H 0.3838 0.2274 0.1010 0.078 Uiso 1 1 calc R . .
C19 C 0.3156(5) 0.6214(19) 0.1454(5) 0.037(2) Uani 1 1 d . B .
H19 H 0.2925 0.5150 0.1592 0.044 Uiso 1 1 calc R . .
C20 C 0.2667(5) 0.7900(17) 0.1012(6) 0.039(3) Uani 1 1 d . . .
H20A H 0.2262 0.7236 0.0687 0.058 Uiso 1 1 calc R B .
H20B H 0.2843 0.8687 0.0753 0.058 Uiso 1 1 calc R . .
H20C H 0.2586 0.8845 0.1317 0.058 Uiso 1 1 calc R . .
C21 C 0.3696(4) 0.6859(16) 0.2757(5) 0.028(2) Uani 1 1 d . B .
C22 C 0.3092(5) 0.7870(18) 0.2705(5) 0.034(2) Uani 1 1 d . . .
H22A H 0.3113 0.7909 0.3166 0.051 Uiso 1 1 calc R B .
H22B H 0.2714 0.7067 0.2388 0.051 Uiso 1 1 calc R . .
H22C H 0.3059 0.9291 0.2529 0.051 Uiso 1 1 calc R . .
C23 C 0.3728(5) 0.4585(18) 0.3003(6) 0.039(3) Uani 1 1 d . . .
H23A H 0.3711 0.4566 0.3445 0.059 Uiso 1 1 calc R B .
H23B H 0.4131 0.3946 0.3065 0.059 Uiso 1 1 calc R . .
H23C H 0.3361 0.3802 0.2655 0.059 Uiso 1 1 calc R . .
C24 C 0.4266(5) 0.7998(16) 0.3306(5) 0.028(2) Uiso 1 1 d . . .
H24A H 0.4215 0.8117 0.3728 0.042 Uiso 1 1 calc R B .
H24B H 0.4292 0.9391 0.3138 0.042 Uiso 1 1 calc R . .
H24C H 0.4662 0.7227 0.3411 0.042 Uiso 1 1 calc R . .

loop_
_atom_site_aniso_label
_atom_site_aniso_U_11
_atom_site_aniso_U_22
_atom_site_aniso_U_33
_atom_site_aniso_U_23
_atom_site_aniso_U_13
_atom_site_aniso_U_12
Sn1A 0.0110(7) 0.0128(17) 0.0167(5) 0.0016(6) 0.0059(4) 0.0034(6)
Sn1S 0.027(4) 0.028(15) 0.019(3) -0.013(5) 0.011(2) -0.012(5)
N1 0.019(4) 0.042(5) 0.016(3) 0.007(3) 0.009(3) 0.009(4)
N2 0.027(4) 0.035(5) 0.020(4) 0.005(3) 0.012(3) 0.008(4)
C1 0.019(4) 0.040(6) 0.018(4) 0.002(4) 0.006(4) 0.000(4)
C2 0.033(5) 0.041(6) 0.032(5) 0.006(5) 0.014(4) -0.004(5)
C3 0.029(5) 0.037(6) 0.018(4) -0.016(4) 0.013(4) -0.005(4)
C4 0.029(5) 0.056(7) 0.023(5) -0.006(5) 0.010(4) -0.001(5)
C5 0.026(5) 0.037(6) 0.028(5) 0.006(4) 0.013(4) 0.010(4)
C6 0.028(5) 0.044(7) 0.045(6) -0.011(5) 0.018(5) -0.007(5)
C7 0.028(5) 0.037(6) 0.042(6) 0.003(5) 0.022(5) 0.011(4)
C8 0.038(6) 0.029(6) 0.053(7) 0.001(5) 0.016(5) -0.011(5)
C9 0.032(5) 0.034(5) 0.024(5) 0.000(4) 0.020(4) 0.001(4)
C10 0.038(6) 0.053(7) 0.028(5) -0.006(5) 0.021(5) -0.010(5)
C11 0.038(6) 0.039(6) 0.040(6) -0.007(5) 0.022(5) -0.005(5)
C12 0.026(5) 0.031(5) 0.029(5) 0.009(4) 0.016(4) 0.005(4)
Sn2A 0.0137(4) 0.0166(8) 0.0165(4) -0.0014(3) 0.0060(3) -0.0038(3)
N3 0.022(4) 0.040(5) 0.023(4) -0.007(4) 0.013(3) -0.008(4)
N4 0.028(4) 0.038(5) 0.018(4) -0.004(3) 0.008(3) -0.012(4)
C13 0.031(5) 0.041(6) 0.018(4) 0.000(4) 0.009(4) 0.004(4)
C14 0.034(5) 0.040(6) 0.027(5) 0.008(4) 0.016(4) 0.016(5)
C15 0.037(6) 0.047(7) 0.021(5) 0.007(5) 0.013(4) 0.007(5)
C16 0.051(7) 0.039(7) 0.043(6) -0.003(5) 0.020(6) 0.005(5)
C17 0.040(6) 0.044(7) 0.031(5) -0.007(5) 0.014(5) -0.018(5)
C18 0.056(8) 0.033(7) 0.073(9) 0.009(6) 0.034(7) 0.012(6)
C19 0.035(6) 0.042(6) 0.037(6) -0.006(5) 0.019(5) -0.012(5)
C20 0.023(5) 0.035(6) 0.042(6) -0.003(5) 0.001(4) 0.001(4)
C21 0.024(5) 0.040(6) 0.023(5) -0.001(4) 0.014(4) 0.002(4)
C22 0.027(5) 0.051(7) 0.029(5) 0.003(5) 0.017(4) 0.013(5)
C23 0.031(5) 0.036(6) 0.053(7) 0.010(5) 0.022(5) 0.000(5)

loop_
_atom_type_symbol
_atom_type_description
_atom_type_scat_dispersion_real
_atom_type_scat_dispersion_imag
_atom_type_scat_source
C C 0.0033 0.0016 'International Tables Vol C Tables 4.2.6.8 and 6.1.1.4'
N N 0.0061 0.0033 'International Tables Vol C Tables 4.2.6.8 and 6.1.1.4'
Sn Sn -0.6537 1.4246 'International Tables Vol C Tables 4.2.6.8 and 6.1.1.4'
H H 0.0000 0.0000 'International Tables Vol C Tables 4.2.6.8 and 6.1.1.4'

loop_
_geom_angle_atom_site_label_1
_geom_angle_atom_site_label_2
_geom_angle_atom_site_label_3
_geom_angle
N1 Sn1A N2 81.8(3)
N2 Sn1S N1 87.8(12)
C5 N1 C1 118.6(7)
C5 N1 Sn1S 109.7(9)
C1 N1 Sn1S 128.6(7)
C5 N1 Sn1A 113.6(6)
C1 N1 Sn1A 127.6(6)
Sn1S N1 Sn1A 14.0(17)
C9 N2 C7 119.2(8)
C9 N2 Sn1S 135.0(14)
C7 N2 Sn1S 104.7(16)
C9 N2 Sn1A 129.1(6)
C7 N2 Sn1A 111.7(6)
Sn1S N2 Sn1A 13.5(18)
N1 C1 C3 108.1(7)
N1 C1 C4 110.5(8)
C3 C1 C4 110.1(8)
N1 C1 C2 110.7(8)
C3 C1 C2 108.6(8)
C4 C1 C2 108.7(8)
C1 C2 H2A 109.5
C1 C2 H2B 109.5
H2A C2 H2B 109.5
C1 C2 H2C 109.5
H2A C2 H2C 109.5
H2B C2 H2C 109.5
C1 C3 H3A 109.5
C1 C3 H3B 109.5
H3A C3 H3B 109.5
C1 C3 H3C 109.5
H3A C3 H3C 109.5
H3B C3 H3C 109.5
C1 C4 H4A 109.5
C1 C4 H4B 109.5
H4A C4 H4B 109.5
C1 C4 H4C 109.5
H4A C4 H4C 109.5
H4B C4 H4C 109.5
N1 C5 C7 108.7(8)
N1 C5 C6 113.6(9)
C7 C5 C6 107.0(8)
N1 C5 H5 109.2
C7 C5 H5 109.2
C6 C5 H5 109.2
C5 C6 H6A 109.5
C5 C6 H6B 109.5
H6A C6 H6B 109.5
C5 C6 H6C 109.5
H6A C6 H6C 109.5
H6B C6 H6C 109.5
N2 C7 C5 108.2(8)
N2 C7 C8 112.0(8)
C5 C7 C8 108.3(9)
N2 C7 H7 109.4
C5 C7 H7 109.4
C8 C7 H7 109.4
C7 C8 H8A 109.5
C7 C8 H8B 109.5
H8A C8 H8B 109.5
C7 C8 H8C 109.5
H8A C8 H8C 109.5
H8B C8 H8C 109.5
N2 C9 C12 107.9(7)
N2 C9 C10 110.4(8)
C12 C9 C10 110.0(8)
N2 C9 C11 110.9(8)
C12 C9 C11 109.4(8)
C10 C9 C11 108.4(8)
C9 C10 H10A 109.5
C9 C10 H10B 109.5
H10A C10 H10B 109.5
C9 C10 H10C 109.5
H10A C10 H10C 109.5
H10B C10 H10C 109.5
C9 C11 H11A 109.5
C9 C11 H11B 109.5
H11A C11 H11B 109.5
C9 C11 H11C 109.5
H11A C11 H11C 109.5
H11B C11 H11C 109.5
C9 C12 H12A 109.5
C9 C12 H12B 109.5
H12A C12 H12B 109.5
C9 C12 H12C 109.5
H12A C12 H12C 109.5
H12B C12 H12C 109.5
N3 Sn2A N4 81.7(3)
N4 Sn2B N3 89.1(5)
C19 N3 C21 118.6(8)
C19 N3 Sn2B 107.3(7)
C21 N3 Sn2B 129.7(6)
C19 N3 Sn2A 113.5(6)
C21 N3 Sn2A 127.8(6)
Sn2B N3 Sn2A 17.9(5)
C13 N4 C17 118.5(8)
C13 N4 Sn2B 135.8(7)
C17 N4 Sn2B 102.4(7)
C13 N4 Sn2A 129.8(6)
C17 N4 Sn2A 111.6(6)
Sn2B N4 Sn2A 17.4(6)
N4 C13 C14 108.0(8)
N4 C13 C15 109.8(8)
C14 C13 C15 109.8(9)
N4 C13 C16 112.3(9)
C14 C13 C16 108.5(9)
C15 C13 C16 108.3(8)
C13 C14 H14A 109.5
C13 C14 H14B 109.5
H14A C14 H14B 109.5
C13 C14 H14C 109.5
H14A C14 H14C 109.5
H14B C14 H14C 109.5
C13 C15 H15A 109.5
C13 C15 H15B 109.5
H15A C15 H15B 109.5
C13 C15 H15C 109.5
H15A C15 H15C 109.5
H15B C15 H15C 109.5
C13 C16 H16A 109.5
C13 C16 H16B 109.5
H16A C16 H16B 109.5
C13 C16 H16C 109.5
H16A C16 H16C 109.5
H16B C16 H16C 109.5
N4 C17 C19 107.5(9)
N4 C17 C18 113.0(10)
C19 C17 C18 108.7(9)
N4 C17 H17 109.2
C19 C17 H17 109.2
C18 C17 H17 109.2
C17 C18 H18A 109.5
C17 C18 H18B 109.5
H18A C18 H18B 109.5
C17 C18 H18C 109.5
H18A C18 H18C 109.5
H18B C18 H18C 109.5
N3 C19 C17 108.1(8)
N3 C19 C20 115.5(9)
C17 C19 C20 107.2(9)
N3 C19 H19 108.7
C17 C19 H19 108.7
C20 C19 H19 108.7
C19 C20 H20A 109.5
C19 C20 H20B 109.5
H20A C20 H20B 109.5
C19 C20 H20C 109.5
H20A C20 H20C 109.5
H20B C20 H20C 109.5
N3 C21 C24 109.7(8)
N3 C21 C22 111.1(8)
C24 C21 C22 107.7(8)
N3 C21 C23 111.6(8)
C24 C21 C23 107.6(8)
C22 C21 C23 109.1(8)
C21 C22 H22A 109.5
C21 C22 H22B 109.5
H22A C22 H22B 109.5
C21 C22 H22C 109.5
H22A C22 H22C 109.5
H22B C22 H22C 109.5
C21 C23 H23A 109.5
C21 C23 H23B 109.5
H23A C23 H23B 109.5
C21 C23 H23C 109.5
H23A C23 H23C 109.5
H23B C23 H23C 109.5
C21 C24 H24A 109.5
C21 C24 H24B 109.5
H24A C24 H24B 109.5
C21 C24 H24C 109.5
H24A C24 H24C 109.5
H24B C24 H24C 109.5

loop_
_geom_bond_atom_site_label_1
_geom_bond_atom_site_label_2
_geom_bond_distance
Sn1A N1 2.026(7)
Sn1A N2 2.055(8)
Sn1S N2 1.90(2)
Sn1S N1 1.95(2)
N1 C5 1.484(12)
N1 C1 1.491(11)
N2 C9 1.472(11)
N2 C7 1.492(12)
C1 C3 1.514(13)
C1 C4 1.524(13)
C1 C2 1.545(15)
C2 H2A 0.9800
C2 H2B 0.9800
C2 H2C 0.9800
C3 H3A 0.9800
C3 H3B 0.9800
C3 H3C 0.9800
C4 H4A 0.9800
C4 H4B 0.9800
C4 H4C 0.9800
C5 C7 1.520(14)
C5 C6 1.555(15)
C5 H5 1.0000
C6 H6A 0.9800
C6 H6B 0.9800
C6 H6C 0.9800
C7 C8 1.561(15)
C7 H7 1.0000
C8 H8A 0.9800
C8 H8B 0.9800
C8 H8C 0.9800
C9 C12 1.519(13)
C9 C10 1.521(14)
C9 C11 1.543(14)
C10 H10A 0.9800
C10 H10B 0.9800
C10 H10C 0.9800
C11 H11A 0.9800
C11 H11B 0.9800
C11 H11C 0.9800
C12 H12A 0.9800
C12 H12B 0.9800
C12 H12C 0.9800
Sn2A N3 2.021(7)
Sn2A N4 2.037(8)
Sn2B N4 1.829(11)
Sn2B N3 1.950(11)
N3 C19 1.471(12)
N3 C21 1.490(11)
N4 C13 1.477(12)
N4 C17 1.487(13)
C13 C14 1.527(15)
C13 C15 1.533(13)
C13 C16 1.541(15)
C14 H14A 0.9800
C14 H14B 0.9800
C14 H14C 0.9800
C15 H15A 0.9800
C15 H15B 0.9800
C15 H15C 0.9800
C16 H16A 0.9800
C16 H16B 0.9800
C16 H16C 0.9800
C17 C19 1.518(15)
C17 C18 1.583(16)
C17 H17 1.0000
C18 H18A 0.9800
C18 H18B 0.9800
C18 H18C 0.9800
C19 C20 1.545(15)
C19 H19 1.0000
C20 H20A 0.9800
C20 H20B 0.9800
C20 H20C 0.9800
C21 C24 1.507(13)
C21 C22 1.509(13)
C21 C23 1.547(15)
C22 H22A 0.9800
C22 H22B 0.9800
C22 H22C 0.9800
C23 H23A 0.9800
C23 H23B 0.9800
C23 H23C 0.9800
C24 H24A 0.9800
C24 H24B 0.9800
C24 H24C 0.9800

loop_
_geom_torsion_atom_site_label_1
_geom_torsion_atom_site_label_2
_geom_torsion_atom_site_label_3
_geom_torsion_atom_site_label_4
_geom_torsion
N2 Sn1S N1 C5 -8(3)
N2 Sn1S N1 C1 -167.5(9)
N2 Sn1S N1 Sn1A 101(2)
N2 Sn1A N1 C5 9.6(8)
N2 Sn1A N1 C1 -166.2(9)
N2 Sn1A N1 Sn1S -66.8(17)
N1 Sn1S N2 C9 -161.6(10)
N1 Sn1S N2 C7 31(2)
N1 Sn1S N2 Sn1A -91.6(18)
N1 Sn1A N2 C9 -162.8(9)
N1 Sn1A N2 C7 15.3(7)
N1 Sn1A N2 Sn1S 76(3)
C5 N1 C1 C3 175.1(8)
Sn1S N1 C1 C3 -27(3)
Sn1A N1 C1 C3 -9.2(12)
C5 N1 C1 C4 54.5(12)
Sn1S N1 C1 C4 -148(3)
Sn1A N1 C1 C4 -129.8(9)
C5 N1 C1 C2 -66.0(11)
Sn1S N1 C1 C2 92(3)
Sn1A N1 C1 C2 109.6(9)
C1 N1 C5 C7 144.4(9)
Sn1S N1 C5 C7 -17(2)
Sn1A N1 C5 C7 -31.9(10)
C1 N1 C5 C6 -96.7(10)
Sn1S N1 C5 C6 102(2)
Sn1A N1 C5 C6 87.1(9)
C9 N2 C7 C5 142.1(9)
Sn1S N2 C7 C5 -48.4(16)
Sn1A N2 C7 C5 -36.2(10)
C9 N2 C7 C8 -98.6(10)
Sn1S N2 C7 C8 70.9(17)
Sn1A N2 C7 C8 83.1(9)
N1 C5 C7 N2 43.3(11)
C6 C5 C7 N2 -79.6(10)
N1 C5 C7 C8 -78.2(10)
C6 C5 C7 C8 158.8(8)
C7 N2 C9 C12 171.5(8)
Sn1S N2 C9 C12 6(3)
Sn1A N2 C9 C12 -10.6(12)
C7 N2 C9 C10 -68.3(12)
Sn1S N2 C9 C10 126(3)
Sn1A N2 C9 C10 109.7(9)
C7 N2 C9 C11 51.8(12)
Sn1S N2 C9 C11 -114(3)
Sn1A N2 C9 C11 -130.3(8)
N4 Sn2B N3 C19 12.6(10)
N4 Sn2B N3 C21 168.2(9)
N4 Sn2B N3 Sn2A -100.7(10)
N4 Sn2A N3 C19 -9.9(7)
N4 Sn2A N3 C21 166.4(9)
N4 Sn2A N3 Sn2B 63.1(8)
N3 Sn2B N4 C13 165.1(10)
N3 Sn2B N4 C17 -36.5(10)
N3 Sn2B N4 Sn2A 87.3(10)
N3 Sn2A N4 C13 165.5(9)
N3 Sn2A N4 C17 -16.2(7)
N3 Sn2A N4 Sn2B -76.9(9)
C17 N4 C13 C14 -169.2(9)
Sn2B N4 C13 C14 -13.4(16)
Sn2A N4 C13 C14 9.0(12)
C17 N4 C13 C15 71.0(12)
Sn2B N4 C13 C15 -133.2(12)
Sn2A N4 C13 C15 -110.8(9)
C17 N4 C13 C16 -49.5(12)
Sn2B N4 C13 C16 106.3(14)
Sn2A N4 C13 C16 128.6(9)
C13 N4 C17 C19 -143.5(9)
Sn2B N4 C17 C19 53.5(11)
Sn2A N4 C17 C19 38.0(10)
C13 N4 C17 C18 96.5(11)
Sn2B N4 C17 C18 -66.5(11)
Sn2A N4 C17 C18 -82.0(10)
C21 N3 C19 C17 -143.6(9)
Sn2B N3 C19 C17 15.2(12)
Sn2A N3 C19 C17 33.1(11)
C21 N3 C19 C20 96.5(11)
Sn2B N3 C19 C20 -104.7(10)
Sn2A N3 C19 C20 -86.8(10)
N4 C17 C19 N3 -45.2(12)
C18 C17 C19 N3 77.4(11)
N4 C17 C19 C20 79.8(10)
C18 C17 C19 C20 -157.5(9)
C19 N3 C21 C24 -171.5(9)
Sn2B N3 C21 C24 35.2(14)
Sn2A N3 C21 C24 12.3(12)
C19 N3 C21 C22 -52.6(13)
Sn2B N3 C21 C22 154.1(11)
Sn2A N3 C21 C22 131.3(8)
C19 N3 C21 C23 69.4(11)
Sn2B N3 C21 C23 -83.9(13)
Sn2A N3 C21 C23 -106.8(9)
